data_7220217
loop_
_publ_author_name
'Singh, Vinay Kumar'
'Verma, Sanjay Kumar'
'Kadu, Rahul Vilasrao'
'Mobin, Shaikh M.'

_publ_section_title
;
 Identification of unusual C--Cl&#x2022;&#x2022;&#x2022;\p contacts in
 2-(alkylamino)-3-chloro-1,4-naphthoquinones: Effect of N-substituents on
 crystal packings, fluorescence, redox and anti-microbial properties
;
_journal_name_full 'RSC Adv.'
_journal_paper_doi 10.1039/C5RA02295A
_journal_year 2015
_chemical_absolute_configuration unk
_chemical_formula_moiety 'C17 H13 N O2'
_chemical_formula_sum 'C17 H13 N O2'
_chemical_formula_weight 263.30
_space_group_crystal_system orthorhombic
_space_group_IT_number 33
_space_group_name_Hall 'P 2c -2n'
_space_group_name_H-M_alt 'P n a 21'
_symmetry_space_group_name_Hall 'P 2c -2n'
_symmetry_space_group_name_H-M 'P n a 21'
_audit_creation_date 2014-02-04
_audit_creation_method
;
  Olex2 1.2
  (compiled Apr 23 2013 17:59:47, GUI svn.r4466)
;
_audit_update_record
;
2014-02-11 deposited with the CCDC.
2015-04-24 downloaded from the CCDC.
;
_cell_angle_alpha 90
_cell_angle_beta 90
_cell_angle_gamma 90
_cell_formula_units_Z 4
_cell_length_a 10.8597(13)
_cell_length_b 24.115(4)
_cell_length_c 5.0303(7)
_cell_measurement_reflns_used 632
_cell_measurement_temperature 293
_cell_measurement_theta_max 29.2453
_cell_measurement_theta_min 3.3725
_cell_volume 1317.3(3)
_computing_cell_refinement
;
CrysAlisPro, Agilent Technologies,
Version 1.171.34.49 (release 20-01-2011 CrysAlis171 .NET)
(compiled Jan 20 2011,15:58:25)
;
_computing_data_collection
;
CrysAlisPro, Agilent Technologies,
Version 1.171.34.49 (release 20-01-2011 CrysAlis171 .NET)
(compiled Jan 20 2011,15:58:25)
;
_computing_data_reduction
;
CrysAlisPro, Agilent Technologies,
Version 1.171.34.49 (release 20-01-2011 CrysAlis171 .NET)
(compiled Jan 20 2011,15:58:25)
;
_computing_molecular_graphics
;
O. V. Dolomanov, L. J. Bourhis, R. J. Gildea, J. A. K. Howard and H. Puschmann,
OLEX2: a complete structure solution, refinement and analysis program.
J. Appl. Cryst. (2009). 42, 339-341.
;
_computing_publication_material
;
O. V. Dolomanov, L. J. Bourhis, R. J. Gildea, J. A. K. Howard and H. Puschmann,
OLEX2: a complete structure solution, refinement and analysis program.
J. Appl. Cryst. (2009). 42, 339-341.
;
_computing_structure_refinement
;
olex2.refine (L.J. Bourhis, O.V. Dolomanov, R.J. Gildea, J.A.K. Howard,
H. Puschmann, in preparation, 2011)
;
_diffrn_ambient_temperature 293
_diffrn_detector_area_resol_mean 16.0938
_diffrn_measured_fraction_theta_full 0.9990
_diffrn_measured_fraction_theta_max 0.9990
_diffrn_measurement_details
;
  1 omega   13.00   61.00   1.0000    7.2500
omega____ theta____ kappa____ phi______ frames
    -       19.7923 -104.0000  133.0000 48

  2 omega  -49.00   58.00   1.0000    7.2500
omega____ theta____ kappa____ phi______ frames
    -       19.7923    0.0000  -30.0000 107
;
_diffrn_measurement_device_type 'Xcalibur, Eos'
_diffrn_measurement_method '\w scans'
_diffrn_orient_matrix_UB_11 -0.0001206000
_diffrn_orient_matrix_UB_12 -0.0282465000
_diffrn_orient_matrix_UB_13 -0.0389324000
_diffrn_orient_matrix_UB_21 -0.0641399000
_diffrn_orient_matrix_UB_22 0.0016921000
_diffrn_orient_matrix_UB_23 -0.0261240000
_diffrn_orient_matrix_UB_31 0.0126727000
_diffrn_orient_matrix_UB_32 0.0079064000
_diffrn_orient_matrix_UB_33 -0.1329962000
_diffrn_radiation_monochromator graphite
_diffrn_radiation_type 'Mo K\a'
_diffrn_radiation_wavelength 0.7107
_diffrn_reflns_av_R_equivalents 0.0306
_diffrn_reflns_av_unetI/netI 0.0813
_diffrn_reflns_limit_h_max 5
_diffrn_reflns_limit_h_min -13
_diffrn_reflns_limit_k_max 28
_diffrn_reflns_limit_k_min -31
_diffrn_reflns_limit_l_max 3
_diffrn_reflns_limit_l_min -6
_diffrn_reflns_number 3769
_diffrn_reflns_theta_full 27.9190
_diffrn_reflns_theta_max 27.92
_diffrn_reflns_theta_min 3.38
_diffrn_source 'Enhance (Mo) X-ray Source'
_exptl_absorpt_coefficient_mu 0.088
_exptl_absorpt_correction_T_max 1.00000
_exptl_absorpt_correction_T_min 0.65403
_exptl_absorpt_correction_type multi-scan
_exptl_absorpt_process_details
;
CrysAlisPro, Agilent Technologies,
Version 1.171.34.49 (release 20-01-2011 CrysAlis171 .NET)
(compiled Jan 20 2011,15:58:25)
Empirical absorption correction using spherical harmonics,
 implemented in SCALE3 ABSPACK scaling algorithm.
;
_exptl_crystal_colour 'reddish red'
_exptl_crystal_colour_modifier reddish
_exptl_crystal_colour_primary red
_exptl_crystal_density_diffrn 1.3275
_exptl_crystal_description needle
_exptl_crystal_F_000 552.2713
_exptl_crystal_size_max 0.14
_exptl_crystal_size_mid 0.11
_exptl_crystal_size_min 0.06
_refine_diff_density_max 0.2752
_refine_diff_density_min -0.3278
_refine_diff_density_rms 0.0700
_refine_ls_abs_structure_details 'Flack, H. D. (1983). Acta Cryst. A39, 876-881.'
_refine_ls_abs_structure_Flack -3(4)
_refine_ls_d_res_high 0.7590
_refine_ls_d_res_low 6.0287
_refine_ls_goodness_of_fit_ref 1.1178
_refine_ls_hydrogen_treatment mixed
_refine_ls_matrix_type full
_refine_ls_number_constraints 25
_refine_ls_number_parameters 181
_refine_ls_number_reflns 1366
_refine_ls_number_restraints 0
_refine_ls_restrained_S_all 1.1178
_refine_ls_R_factor_all 0.0718
_refine_ls_R_factor_gt 0.0718
_refine_ls_shift/su_max 0.0001
_refine_ls_shift/su_mean 0.0000
_refine_ls_structure_factor_coef Fsqd
_refine_ls_weighting_details 'w=1/[\s^2^(Fo^2^)+(0.0540P)^2^+0.5958P] where P=(Fo^2^+2Fc^2^)/3'
_refine_ls_weighting_scheme calc
_refine_ls_wR_factor_ref 0.1410
_reflns_Friedel_coverage 0.273
_reflns_limit_h_max 13
_reflns_limit_h_min -12
_reflns_limit_k_max 30
_reflns_limit_k_min -29
_reflns_limit_l_max 3
_reflns_limit_l_min -6
_reflns_number_gt 1366
_reflns_number_total 1366
_reflns_threshold_expression I>=2u(I)
_cod_data_source_file c5ra02295a2.cif
_cod_data_source_block vks4
_cod_database_code 7220217
_chemical_oxdiff_formula 'C16 H12 N2 O2'
_reflns_odcompleteness_completeness 99.57
_reflns_odcompleteness_iscentric 1
_reflns_odcompleteness_theta 26.32
_olex2_refinement_description
;
1. Fixed Uiso
 At 1.2 times of:
  All C(H) groups, All C(H,H) groups, All N(H) groups
2.a Secondary CH2 refined with riding coordinates:
 C11(H11a,H11b)
2.b Aromatic/amide H refined with riding coordinates:
 N1(H1), C2(H2), C5(H5), C8(H8), C6(H6), C13(H13), C14(H14), C7(H7), C16(H16),
 C17(H17), C15(H15)
;

loop_
_space_group_symop_id
_space_group_symop_operation_xyz
1 x,y,z
2 -x,-y,z+1/2
3 -x+1/2,y+1/2,z+1/2
4 x+1/2,-y+1/2,z

loop_
_atom_site_label
_atom_site_type_symbol
_atom_site_fract_x
_atom_site_fract_y
_atom_site_fract_z
_atom_site_U_iso_or_equiv
_atom_site_adp_type
_atom_site_occupancy
_atom_site_refinement_flags_posn
O1 O 0.5678(3) 0.32583(16) 0.2556(8) 0.0588(11) Uani 1.000000 .
O2 O 0.1530(4) 0.28396(19) 0.7891(8) 0.0722(14) Uani 1.000000 .
C4 C 0.3242(5) 0.3436(2) 0.7350(10) 0.0446(14) Uani 1.000000 .
C10 C 0.4745(5) 0.3171(2) 0.3838(10) 0.0420(14) Uani 1.000000 .
C1 C 0.3966(5) 0.2678(2) 0.3203(10) 0.0393(13) Uani 1.000000 .
N1 N 0.4396(4) 0.23629(18) 0.1223(8) 0.0496(12) Uani 1.000000 .
H1 H 0.5087(4) 0.24549(18) 0.0512(8) 0.0595(15) Uiso 1.000000 R
C9 C 0.4335(5) 0.3540(2) 0.6000(10) 0.0467(14) Uani 1.000000 .
C2 C 0.2914(5) 0.2580(3) 0.4589(10) 0.0461(15) Uani 1.000000 .
H2 H 0.2449(5) 0.2268(3) 0.4170(10) 0.0553(19) Uiso 1.000000 R
C3 C 0.2497(5) 0.2935(3) 0.6651(11) 0.0499(15) Uani 1.000000 .
C5 C 0.2858(7) 0.3790(3) 0.9357(12) 0.0671(19) Uani 1.000000 .
H5 H 0.2123(7) 0.3724(3) 1.0254(12) 0.080(2) Uiso 1.000000 R
C8 C 0.5039(6) 0.3998(2) 0.6663(11) 0.0616(18) Uani 1.000000 .
H8 H 0.5764(6) 0.4071(2) 0.5744(11) 0.074(2) Uiso 1.000000 R
C11 C 0.3777(5) 0.1880(2) 0.0206(12) 0.0545(16) Uani 1.000000 .
H11a H 0.2908(5) 0.1966(2) 0.0032(12) 0.0654(19) Uiso 1.000000 R
H11b H 0.4090(5) 0.1805(2) -0.1564(12) 0.0654(19) Uiso 1.000000 R
C12 C 0.3898(5) 0.1360(2) 0.1831(11) 0.0437(14) Uani 1.000000 .
C6 C 0.3580(9) 0.4242(3) 1.0007(13) 0.080(2) Uani 1.000000 .
H6 H 0.3329(9) 0.4479(3) 1.1358(13) 0.096(3) Uiso 1.000000 R
C13 C 0.4822(6) 0.1283(2) 0.3718(11) 0.0559(17) Uani 1.000000 .
H13 H 0.5386(6) 0.1564(2) 0.4053(11) 0.067(2) Uiso 1.000000 R
C14 C 0.4896(7) 0.0795(3) 0.5070(12) 0.068(2) Uani 1.000000 .
H14 H 0.5519(7) 0.0748(3) 0.6318(12) 0.082(2) Uiso 1.000000 R
C7 C 0.4665(8) 0.4346(3) 0.8690(13) 0.079(2) Uani 1.000000 .
H7 H 0.5145(8) 0.4650(3) 0.9161(13) 0.095(3) Uiso 1.000000 R
C16 C 0.3182(6) 0.0445(3) 0.2746(15) 0.075(2) Uani 1.000000 .
H16 H 0.2640(6) 0.0157(3) 0.2370(15) 0.090(3) Uiso 1.000000 R
C17 C 0.3084(6) 0.0938(3) 0.1423(13) 0.0653(18) Uani 1.000000 .
H17 H 0.2445(6) 0.0987(3) 0.0212(13) 0.078(2) Uiso 1.000000 R
C15 C 0.4089(7) 0.0376(3) 0.4647(14) 0.074(2) Uani 1.000000 .
H15 H 0.4144(7) 0.0048(3) 0.5616(14) 0.089(2) Uiso 1.000000 R

loop_
_atom_site_aniso_label
_atom_site_aniso_U_11
_atom_site_aniso_U_22
_atom_site_aniso_U_33
_atom_site_aniso_U_12
_atom_site_aniso_U_13
_atom_site_aniso_U_23
O1 0.028(2) 0.072(3) 0.076(3) -0.005(2) 0.018(2) 0.012(2)
O2 0.040(2) 0.113(4) 0.063(3) 0.016(3) 0.026(3) 0.021(3)
C4 0.034(3) 0.059(3) 0.041(3) 0.017(3) 0.000(3) 0.009(3)
C10 0.022(3) 0.054(3) 0.050(3) 0.010(3) 0.003(3) 0.019(3)
C1 0.025(3) 0.053(3) 0.040(3) 0.011(3) 0.004(3) 0.011(3)
N1 0.028(2) 0.064(3) 0.057(3) -0.002(3) 0.017(3) 0.008(3)
C9 0.036(3) 0.054(3) 0.049(4) 0.009(3) -0.002(3) 0.013(3)
C2 0.016(3) 0.075(4) 0.048(3) -0.007(3) 0.008(3) 0.011(3)
C3 0.030(3) 0.086(4) 0.034(3) 0.016(3) 0.014(3) 0.014(3)
C5 0.063(5) 0.081(5) 0.058(4) 0.034(4) 0.008(4) 0.001(4)
C8 0.056(4) 0.062(4) 0.067(5) 0.004(4) -0.011(4) 0.004(4)
C11 0.042(4) 0.061(4) 0.060(4) -0.002(3) -0.001(3) -0.005(3)
C12 0.028(3) 0.054(3) 0.049(3) 0.005(3) 0.010(3) -0.003(3)
C6 0.112(7) 0.072(5) 0.056(4) 0.039(5) -0.016(5) -0.002(4)
C13 0.047(4) 0.064(4) 0.056(4) -0.005(4) -0.009(3) -0.007(3)
C14 0.076(5) 0.070(4) 0.060(4) 0.020(4) -0.021(4) -0.005(4)
C7 0.097(6) 0.069(5) 0.072(5) 0.012(5) -0.015(5) -0.003(4)
C16 0.055(4) 0.069(5) 0.100(6) -0.011(4) 0.005(5) 0.004(4)
C17 0.051(4) 0.066(4) 0.078(5) 0.003(4) -0.013(4) 0.006(4)
C15 0.087(5) 0.061(4) 0.074(4) 0.008(5) 0.011(5) 0.009(4)

loop_
_atom_type_symbol
_atom_type_scat_dispersion_real
_atom_type_scat_dispersion_imag
_atom_type_scat_source
_atom_type_scat_dispersion_source
H 0.00000 0.00000 'International Tables Volume C Table 6.1.1.4 (pp. 500-502)' 'Henke, Gullikson and Davis, At. Data and Nucl. Data Tables, 1993, 54, 2'
C 0.00347 0.00161 'International Tables Volume C Table 6.1.1.4 (pp. 500-502)' 'Henke, Gullikson and Davis, At. Data and Nucl. Data Tables, 1993, 54, 2'
O 0.01158 0.00611 'International Tables Volume C Table 6.1.1.4 (pp. 500-502)' 'Henke, Gullikson and Davis, At. Data and Nucl. Data Tables, 1993, 54, 2'
N 0.00653 0.00323 'International Tables Volume C Table 6.1.1.4 (pp. 500-502)' 'Henke, Gullikson and Davis, At. Data and Nucl. Data Tables, 1993, 54, 2'

loop_
_geom_angle_atom_site_label_1
_geom_angle_atom_site_label_2
_geom_angle_atom_site_label_3
_geom_angle
C3 C4 C9 119.5(5)
C5 C4 C9 120.0(6)
C5 C4 C3 120.4(6)
C1 C10 O1 119.6(5)
C9 C10 O1 122.6(5)
C9 C10 C1 117.8(5)
N1 C1 C10 114.4(4)
C2 C1 C10 120.3(5)
C2 C1 N1 125.3(5)
C11 N1 C1 124.1(5)
C10 C9 C4 120.6(5)
C8 C9 C4 119.9(5)
C8 C9 C10 119.5(5)
C3 C2 C1 122.6(5)
C4 C3 O2 119.2(5)
C2 C3 O2 121.7(6)
C2 C3 C4 119.1(5)
C6 C5 C4 119.1(7)
C7 C8 C9 120.0(7)
C12 C11 N1 116.2(5)
C13 C12 C11 123.0(5)
C17 C12 C11 118.9(5)
C17 C12 C13 118.1(5)
C7 C6 C5 121.1(7)
C14 C13 C12 119.8(6)
C15 C14 C13 121.9(6)
C6 C7 C8 119.8(7)
C15 C16 C17 119.8(7)
C16 C17 C12 121.7(6)
C16 C15 C14 118.7(6)

loop_
_geom_bond_atom_site_label_1
_geom_bond_atom_site_label_2
_geom_bond_distance
O1 C10 1.219(6)
O2 C3 1.243(6)
C4 C9 1.390(7)
C4 C3 1.496(8)
C4 C5 1.387(8)
C10 C1 1.496(7)
C10 C9 1.473(7)
C1 N1 1.337(6)
C1 C2 1.359(7)
N1 C11 1.439(6)
C9 C8 1.384(7)
C2 C3 1.419(8)
C5 C6 1.382(10)
C8 C7 1.382(8)
C11 C12 1.503(8)
C12 C13 1.393(7)
C12 C17 1.364(7)
C6 C7 1.374(10)
C13 C14 1.362(8)
C14 C15 1.354(9)
C16 C17 1.367(8)
C16 C15 1.383(9)
